data_2017073
loop_
_publ_author_name
'Yong, Ken W. L.'
'Garson, Mary J.'
'Bernhardt, Paul V.'

_publ_section_title
;
 Absolute structures and conformations of the spongian diterpenes
 spongia-13(16),14-dien-3-one, epispongiadiol and spongiadiol
;
_journal_coeditor_code SQ3189
_journal_issue 4
_journal_name_full 'Acta Crystallographica Section C'
_journal_page_first o167
_journal_page_last o170
_journal_paper_doi 10.1107/S0108270109008816
_journal_volume 65
_journal_year 2009
_chemical_formula_moiety 'C20 H28 O4'
_chemical_formula_sum 'C20 H28 O4'
_chemical_formula_weight 332.42
_chemical_name_systematic
;
(3b<i>R</i>,5a<i>R</i>,6<i>S</i>,7<i>S</i>,9a<i>R</i>,9b<i>R</i>)-7-hydroxy-
6-hydroxymethyl-3b,6,9a-trimethyl-3b,5,5a,6,7,9,9a,9b,10,11-
decahydrophenanthro[1,2-<i>c</i>]furan-8(4<i>H</i>)-one
;
_space_group_IT_number 19
_symmetry_cell_setting orthorhombic
_symmetry_space_group_name_Hall 'P 2ac 2ab'
_symmetry_space_group_name_H-M 'P 21 21 21'
_atom_sites_solution_hydrogens geom
_atom_sites_solution_primary direct
_atom_sites_solution_secondary difmap
_audit_conform_dict_name cif_core.dic
_audit_conform_dict_version 2.3
_audit_creation_method 'WinGX routine CIF_UPDATE'
_cell_angle_alpha 90
_cell_angle_beta 90
_cell_angle_gamma 90
_cell_formula_units_Z 4
_cell_length_a 6.14110(10)
_cell_length_b 12.7415(3)
_cell_length_c 21.6714(5)
_cell_measurement_reflns_used 12054
_cell_measurement_temperature 130(2)
_cell_measurement_theta_max 62.3752
_cell_measurement_theta_min 3.4484
_cell_volume 1695.72(6)
_computing_cell_refinement 'CrysAlis RED (Oxford Diffraction, 2008)'
_computing_data_collection 'CrysAlis CCD (Oxford Diffraction, 2008)'
_computing_data_reduction 'CrysAlis RED (Oxford Diffraction, 2008)'
_computing_molecular_graphics
;
ORTEP-3 for Windows (Farrugia, 1997) and PLUTON (Spek, 1991)
;
_computing_publication_material 'WinGX (Farrugia, 1999)'
_computing_structure_refinement 'SHELXL97 (Sheldrick, 2008)'
_computing_structure_solution 'SHELXS86 (Sheldrick, 2008)'
_diffrn_ambient_temperature 130(2)
_diffrn_detector_area_resol_mean 16.0696
_diffrn_measured_fraction_theta_full 0.998
_diffrn_measured_fraction_theta_max 0.998
_diffrn_measurement_device_type 'Oxford Diffraction Gemini S Ultra'
_diffrn_measurement_method \w
_diffrn_radiation_monochromator mirror
_diffrn_radiation_source 'Enhance Ultra (Cu) X-ray source'
_diffrn_radiation_type 'Cu K\a'
_diffrn_radiation_wavelength 1.5418
_diffrn_reflns_av_R_equivalents 0.0379
_diffrn_reflns_av_sigmaI/netI 0.0602
_diffrn_reflns_limit_h_max 7
_diffrn_reflns_limit_h_min -7
_diffrn_reflns_limit_k_max 14
_diffrn_reflns_limit_k_min -14
_diffrn_reflns_limit_l_max 24
_diffrn_reflns_limit_l_min -24
_diffrn_reflns_number 26592
_diffrn_reflns_theta_full 62.45
_diffrn_reflns_theta_max 62.45
_diffrn_reflns_theta_min 4.02
_exptl_absorpt_coefficient_mu 0.715
_exptl_absorpt_correction_T_max 1.00000
_exptl_absorpt_correction_T_min 0.64018
_exptl_absorpt_correction_type multi-scan
_exptl_absorpt_process_details
;
[CrysAlis RED (Oxford Diffraction, 2008);
empirical absorption correction using spherical harmonics,
implemented in SCALE3 ABSPACK scaling algorithm]
;
_exptl_crystal_colour colourless
_exptl_crystal_density_diffrn 1.302
_exptl_crystal_density_method 'not measured'
_exptl_crystal_description prism
_exptl_crystal_F_000 720
_exptl_crystal_size_max 0.5
_exptl_crystal_size_mid 0.5
_exptl_crystal_size_min 0.15
_refine_diff_density_max 0.419
_refine_diff_density_min -0.238
_refine_ls_abs_structure_details 'Flack (1983), with how many Friedel pairs?'
_refine_ls_abs_structure_Flack 0.1(5)
_refine_ls_extinction_coef 0.0048(11)
_refine_ls_extinction_expression Fc^*^=kFc[1+0.001xFc^2^\l^3^/sin(2\q)]^-1/4^
_refine_ls_extinction_method 'SHELXL97 (Sheldrick, 2008)'
_refine_ls_goodness_of_fit_ref 1.086
_refine_ls_hydrogen_treatment constr
_refine_ls_matrix_type full
_refine_ls_number_parameters 253
_refine_ls_number_reflns 2683
_refine_ls_number_restraints 9
_refine_ls_restrained_S_all 1.086
_refine_ls_R_factor_all 0.0608
_refine_ls_R_factor_gt 0.0561
_refine_ls_shift/su_max 0
_refine_ls_shift/su_mean 0
_refine_ls_structure_factor_coef Fsqd
_refine_ls_weighting_details 'calc w = 1/[\s^2^(Fo^2^)+(0.0813P)^2^+0.7996P] where P=(Fo^2^+2Fc^2^)/3'
_refine_ls_weighting_scheme calc
_refine_ls_wR_factor_gt 0.1515
_refine_ls_wR_factor_ref 0.1552
_reflns_number_gt 2448
_reflns_number_total 2683
_reflns_threshold_expression I>2\s(I)
_cod_data_source_file sq3189.cif
_cod_data_source_block III
_cod_database_code 2017073
_cod_database_fobs_code 2017073

loop_
_symmetry_equiv_pos_as_xyz
'x, y, z'
'-x+1/2, -y, z+1/2'
'x+1/2, -y+1/2, -z'
'-x, y+1/2, -z+1/2'

loop_
_atom_site_type_symbol
_atom_site_label
_atom_site_fract_x
_atom_site_fract_y
_atom_site_fract_z
_atom_site_U_iso_or_equiv
_atom_site_adp_type
_atom_site_calc_flag
_atom_site_refinement_flags
_atom_site_occupancy
_atom_site_disorder_assembly
_atom_site_disorder_group
C C4 -0.0346(5) 1.0064(3) 0.99891(16) 0.0550(8) Uani d . 1 . .
C C5 -0.0858(4) 0.9388(2) 0.94038(13) 0.0414(7) Uani d . 1 A .
H H5 -0.247 0.9456 0.9351 0.05 Uiso calc R 1 . .
C C6 -0.0495(5) 0.8215(2) 0.94902(13) 0.0486(7) Uani d . 1 . .
H H6A -0.1058 0.7995 0.9898 0.058 Uiso calc R 1 A .
H H6B 0.1083 0.8059 0.9476 0.058 Uiso calc R 1 . .
C C7 -0.1663(5) 0.7609(2) 0.89824(14) 0.0508(8) Uani d . 1 A .
H H7A -0.3248 0.7741 0.9015 0.061 Uiso calc R 1 . .
H H7B -0.142 0.6848 0.9046 0.061 Uiso calc R 1 . .
C C8 -0.0898(5) 0.7907(2) 0.83346(13) 0.0431(7) Uani d . 1 . .
C C9 -0.1006(5) 0.9121(2) 0.82613(13) 0.0427(7) Uani d . 1 A .
H H9 -0.2591 0.9293 0.8295 0.051 Uiso calc R 1 . .
C C10 0.0094(5) 0.9779(2) 0.87791(14) 0.0426(7) Uani d . 1 . .
C C11 -0.0386(7) 0.9432(3) 0.75967(15) 0.0616(9) Uani d . 1 . .
H H11A -0.0217 1.0203 0.757 0.074 Uiso calc R 1 A .
H H11B 0.1024 0.9106 0.7486 0.074 Uiso calc R 1 . .
C C12 -0.2146(7) 0.9071(3) 0.71404(15) 0.0707(11) Uani d . 1 A .
H H12A -0.3379 0.9571 0.715 0.085 Uiso calc R 1 . .
H H12B -0.1538 0.9071 0.6717 0.085 Uiso calc R 1 . .
C C13 -0.2956(6) 0.7995(3) 0.72936(14) 0.0570(9) Uani d . 1 . .
C C14 -0.2399(5) 0.7472(2) 0.78524(14) 0.0501(7) Uani d . 1 A .
C C15 -0.3486(5) 0.6543(3) 0.78380(16) 0.0582(9) Uani d . 1 . .
H H15 -0.3431 0.6027 0.8154 0.07 Uiso calc R 1 A .
C C16 -0.4313(6) 0.7352(3) 0.69864(17) 0.0682(10) Uani d . 1 A .
H H16 -0.4937 0.7509 0.6596 0.082 Uiso calc R 1 . .
C C17 0.1383(5) 0.7425(3) 0.82164(17) 0.0604(9) Uani d . 1 A .
H H17A 0.1316 0.6663 0.8274 0.091 Uiso calc R 1 . .
H H17B 0.2433 0.7727 0.8507 0.091 Uiso calc R 1 . .
H H17C 0.184 0.7582 0.7793 0.091 Uiso calc R 1 . .
C C19 0.1943(8) 0.9971(5) 1.0221(2) 0.0975(17) Uani d . 1 A .
H H19A 0.235 0.9235 1.0221 0.117 Uiso d PR 0.711(4) . .
H H19B 0.2895 1.0328 0.9932 0.117 Uiso d PR 0.711(4) . .
H H19C 0.2549 1.0672 1.0193 0.117 Uiso d PR 0.289(4) A 2
H H19D 0.1815 0.9816 1.0658 0.117 Uiso d PR 0.289(4) A 2
C C20 0.2603(5) 0.9735(3) 0.87376(15) 0.0536(8) Uani d . 1 A .
H H20A 0.3043 0.968 0.8304 0.08 Uiso calc R 1 . .
H H20B 0.3137 0.9122 0.8965 0.08 Uiso calc R 1 . .
H H20C 0.3221 1.0375 0.8917 0.08 Uiso calc R 1 . .
O O2 -0.4677(4) 0.6453(2) 0.73026(11) 0.0691(7) Uani d . 1 A .
C C1A -0.068(2) 1.0936(5) 0.8739(3) 0.064(3) Uani d PD 0.711(4) A 1
H H1A 0.0026 1.1277 0.8382 0.077 Uiso calc PR 0.711(4) A 1
H H1B -0.2276 1.0946 0.8667 0.077 Uiso calc PR 0.711(4) A 1
C C2A -0.0194(11) 1.1557(4) 0.9307(3) 0.075(2) Uani d PD 0.711(4) A 1
C C3A -0.1167(9) 1.1153(4) 0.9885(2) 0.0696(16) Uani d PD 0.711(4) A 1
H H3A -0.0729 1.1596 1.0234 0.083 Uiso d PR 0.711(4) A 1
C C18A -0.1600(9) 0.9578(5) 1.0566(2) 0.0728(17) Uani d PD 0.711(4) A 1
H H18A -0.1526 1.0068 1.0913 0.109 Uiso calc PR 0.711(4) A 1
H H18B -0.0918 0.8912 1.0683 0.109 Uiso calc PR 0.711(4) A 1
H H18C -0.3126 0.9455 1.0455 0.109 Uiso calc PR 0.711(4) A 1
O O1A 0.0553(13) 1.2433(4) 0.9264(2) 0.138(3) Uani d PD 0.711(4) A 1
O O3A -0.3520(7) 1.1171(4) 0.9831(3) 0.122(2) Uani d PD 0.711(4) A 1
H H3C -0.4002 1.1734 0.9979 0.184 Uiso calc PR 0.711(4) A 1
O O4A 0.2338(7) 1.0376(3) 1.08184(14) 0.0747(12) Uani d P 0.711(4) A 1
H H4A 0.3132 1.0921 1.0798 0.112 Uiso d PR 0.711(4) A 1
C C1B -0.061(4) 1.0965(10) 0.8597(5) 0.036(4) Uiso d PD 0.289(4) A 2
H H1C 0.0469 1.1266 0.8308 0.043 Uiso calc PR 0.289(4) A 2
H H1D -0.2044 1.0953 0.8387 0.043 Uiso calc PR 0.289(4) A 2
C C2B -0.075(2) 1.1633(8) 0.9161(3) 0.038(3) Uiso d PD 0.289(4) A 2
C C3B 0.0392(16) 1.1235(6) 0.9713(4) 0.047(3) Uiso d PD 0.289(4) A 2
H H3B 0.1948 1.1195 0.9614 0.056 Uiso d PR 0.289(4) A 2
C C18B -0.234(2) 1.0258(11) 1.0353(6) 0.068(4) Uiso d PD 0.289(4) A 2
H H18D -0.2292 1.0967 1.0527 0.102 Uiso calc PR 0.289(4) A 2
H H18E -0.2439 0.9744 1.0688 0.102 Uiso calc PR 0.289(4) A 2
H H18F -0.362 1.0191 1.0085 0.102 Uiso calc PR 0.289(4) A 2
O O1B -0.1966(15) 1.2381(7) 0.9173(4) 0.078(3) Uiso d PD 0.289(4) A 2
O O3B 0.0141(14) 1.1955(6) 1.0224(3) 0.062(2) Uiso d PD 0.289(4) A 2
H H3D 0.1178 1.2195 1.0443 0.094 Uiso d PR 0.289(4) A 2
O O4B 0.333(3) 0.9385(14) 1.0034(7) 0.133(5) Uiso d P 0.289(4) A 2
H H4B 0.3746 0.8994 1.0322 0.2 Uiso calc PR 0.289(4) A 2

loop_
_atom_site_aniso_label
_atom_site_aniso_U_11
_atom_site_aniso_U_22
_atom_site_aniso_U_33
_atom_site_aniso_U_12
_atom_site_aniso_U_13
_atom_site_aniso_U_23
C4 0.0435(17) 0.064(2) 0.0571(18) -0.0035(15) -0.0039(15) -0.0157(15)
C5 0.0296(13) 0.0474(16) 0.0471(15) 0.0006(12) 0.0008(11) -0.0038(12)
C6 0.0516(17) 0.0500(17) 0.0441(15) -0.0054(14) 0.0016(14) 0.0111(12)
C7 0.0579(18) 0.0356(15) 0.0589(18) -0.0045(14) 0.0027(15) 0.0057(13)
C8 0.0385(16) 0.0410(15) 0.0498(16) 0.0043(12) 0.0066(12) -0.0029(13)
C9 0.0425(16) 0.0397(15) 0.0457(15) 0.0006(12) 0.0001(13) 0.0067(12)
C10 0.0382(15) 0.0377(15) 0.0518(16) 0.0007(12) -0.0036(13) 0.0066(12)
C11 0.070(2) 0.067(2) 0.0480(17) -0.0027(18) 0.0007(16) 0.0122(15)
C12 0.081(3) 0.087(3) 0.0449(17) 0.003(2) -0.0136(18) 0.0046(17)
C13 0.053(2) 0.066(2) 0.0520(17) 0.0077(16) 0.0009(15) -0.0141(16)
C14 0.0412(15) 0.0509(17) 0.0581(17) 0.0077(14) 0.0045(14) -0.0156(14)
C15 0.0500(18) 0.0565(19) 0.068(2) 0.0066(16) 0.0044(16) -0.0235(17)
C16 0.065(2) 0.082(3) 0.0569(19) 0.006(2) -0.0017(17) -0.0231(19)
C17 0.0490(18) 0.058(2) 0.074(2) 0.0157(16) -0.0023(16) -0.0117(17)
C19 0.083(3) 0.139(4) 0.071(3) 0.020(3) -0.030(2) -0.034(3)
C20 0.0413(16) 0.063(2) 0.0564(18) -0.0124(15) 0.0027(15) 0.0145(15)
O2 0.0577(14) 0.0758(17) 0.0738(16) -0.0007(13) 0.0050(12) -0.0355(14)
C1A 0.089(5) 0.042(3) 0.061(4) -0.004(2) -0.026(4) 0.015(3)
C2A 0.115(6) 0.037(3) 0.073(4) 0.008(3) -0.035(4) -0.002(3)
C3A 0.076(4) 0.062(3) 0.071(3) 0.001(3) -0.008(3) -0.034(3)
C18A 0.064(3) 0.112(5) 0.043(2) -0.007(3) 0.010(2) -0.022(3)
O1A 0.206(7) 0.083(3) 0.125(4) -0.080(4) 0.018(4) -0.032(3)
O3A 0.066(3) 0.105(4) 0.197(6) 0.014(3) -0.014(3) -0.080(4)
O4A 0.076(2) 0.099(3) 0.0491(18) -0.026(2) -0.0184(17) -0.0074(17)

loop_
_atom_type_symbol
_atom_type_description
_atom_type_scat_dispersion_real
_atom_type_scat_dispersion_imag
_atom_type_scat_source
C C 0.0181 0.0091 'International Tables Vol C Tables 4.2.6.8 and 6.1.1.4'
H H 0 0 'International Tables Vol C Tables 4.2.6.8 and 6.1.1.4'
O O 0.0492 0.0322 'International Tables Vol C Tables 4.2.6.8 and 6.1.1.4'

loop_
_geom_angle_atom_site_label_1
_geom_angle_atom_site_label_2
_geom_angle_atom_site_label_3
_geom_angle_site_symmetry_1
_geom_angle_site_symmetry_3
_geom_angle
_geom_angle_publ_flag
C18B C4 C19 . . 127.8(6) ?
C3A C4 C19 . . 116.2(4) ?
C18B C4 C5 . . 110.9(6) ?
C3A C4 C5 . . 108.8(3) ?
C19 C4 C5 . . 114.7(3) ?
C3A C4 C18A . . 108.4(4) ?
C19 C4 C18A . . 99.2(4) ?
C5 C4 C18A . . 108.9(3) ?
C18B C4 C3B . . 105.5(6) ?
C19 C4 C3B . . 86.4(4) ?
C5 C4 C3B . . 104.8(3) ?
C6 C5 C10 . . 111.5(2) ?
C6 C5 C4 . . 114.3(2) ?
C10 C5 C4 . . 116.9(2) ?
C6 C5 H5 . . 104.1 ?
C10 C5 H5 . . 104.1 ?
C4 C5 H5 . . 104.1 ?
C5 C6 C7 . . 109.9(2) ?
C5 C6 H6A . . 109.7 ?
C7 C6 H6A . . 109.7 ?
C5 C6 H6B . . 109.7 ?
C7 C6 H6B . . 109.7 ?
H6A C6 H6B . . 108.2 ?
C6 C7 C8 . . 113.1(2) ?
C6 C7 H7A . . 109 ?
C8 C7 H7A . . 109 ?
C6 C7 H7B . . 109 ?
C8 C7 H7B . . 109 ?
H7A C7 H7B . . 107.8 ?
C14 C8 C7 . . 111.0(2) ?
C14 C8 C17 . . 107.1(2) ?
C7 C8 C17 . . 109.3(3) ?
C14 C8 C9 . . 105.7(2) ?
C7 C8 C9 . . 109.1(2) ?
C17 C8 C9 . . 114.5(3) ?
C11 C9 C10 . . 115.4(2) ?
C11 C9 C8 . . 109.9(3) ?
C10 C9 C8 . . 116.3(2) ?
C11 C9 H9 . . 104.6 ?
C10 C9 H9 . . 104.6 ?
C8 C9 H9 . . 104.6 ?
C20 C10 C1A . . 109.8(5) ?
C20 C10 C9 . . 111.8(3) ?
C1A C10 C9 . . 109.8(3) ?
C20 C10 C5 . . 114.4(2) ?
C1A C10 C5 . . 103.7(4) ?
C9 C10 C5 . . 107.0(2) ?
C20 C10 C1B . . 106.7(9) ?
C9 C10 C1B . . 102.1(5) ?
C5 C10 C1B . . 114.2(6) ?
C12 C11 C9 . . 110.6(3) ?
C12 C11 H11A . . 109.5 ?
C9 C11 H11A . . 109.5 ?
C12 C11 H11B . . 109.5 ?
C9 C11 H11B . . 109.5 ?
H11A C11 H11B . . 108.1 ?
C13 C12 C11 . . 111.4(3) ?
C13 C12 H12A . . 109.3 ?
C11 C12 H12A . . 109.3 ?
C13 C12 H12B . . 109.3 ?
C11 C12 H12B . . 109.3 ?
H12A C12 H12B . . 108 ?
C16 C13 C14 . . 106.5(3) ?
C16 C13 C12 . . 130.9(3) ?
C14 C13 C12 . . 122.6(3) ?
C15 C14 C13 . . 105.7(3) ?
C15 C14 C8 . . 129.8(3) ?
C13 C14 C8 . . 124.5(3) ?
C14 C15 O2 . . 110.7(3) ?
C14 C15 H15 . . 124.7 ?
O2 C15 H15 . . 124.7 ?
C13 C16 O2 . . 111.6(3) ?
C13 C16 H16 . . 124.2 ?
O2 C16 H16 . . 124.2 ?
C8 C17 H17A . . 109.5 ?
C8 C17 H17B . . 109.5 ?
H17A C17 H17B . . 109.5 ?
C8 C17 H17C . . 109.5 ?
H17A C17 H17C . . 109.5 ?
H17B C17 H17C . . 109.5 ?
O4B C19 C4 . . 126.8(9) ?
O4A C19 C4 . . 116.1(4) ?
O4A C19 H19A . . 108 ?
C4 C19 H19A . . 108.5 ?
O4A C19 H19B . . 108.4 ?
C4 C19 H19B . . 108.2 ?
H19A C19 H19B . . 107.3 ?
O4B C19 H19C . . 106.3 ?
C4 C19 H19C . . 105.4 ?
O4B C19 H19D . . 105.1 ?
C4 C19 H19D . . 105.5 ?
H19C C19 H19D . . 106.2 ?
C10 C20 H20A . . 109.5 ?
C10 C20 H20B . . 109.5 ?
H20A C20 H20B . . 109.5 ?
C10 C20 H20C . . 109.5 ?
H20A C20 H20C . . 109.5 ?
H20B C20 H20C . . 109.5 ?
C16 O2 C15 . . 105.6(3) ?
C2A C1A C10 . . 113.3(5) ?
C2A C1A H1A . . 108.9 ?
C10 C1A H1A . . 108.9 ?
C2A C1A H1B . . 108.9 ?
C10 C1A H1B . . 108.9 ?
H1A C1A H1B . . 107.7 ?
O1A C2A C3A . . 122.6(5) ?
O1A C2A C1A . . 120.1(6) ?
C3A C2A C1A . . 115.6(5) ?
C1A C2A H3B . . 111.7 ?
O3A C3A C2A . . 109.1(5) ?
O3A C3A C4 . . 111.3(4) ?
C2A C3A C4 . . 108.3(4) ?
O3A C3A H3A . . 109.1 ?
C2A C3A H3A . . 110 ?
C4 C3A H3A . . 109 ?
C4 C18A H18A . . 109.5 ?
C4 C18A H18B . . 109.5 ?
C4 C18A H18C . . 109.5 ?
C19 O4A H4A . . 110.4 ?
C2B C1B C10 . . 110.3(7) ?
C2B C1B H1C . . 109.6 ?
C10 C1B H1C . . 109.6 ?
C2B C1B H1D . . 109.6 ?
C10 C1B H1D . . 109.6 ?
H1C C1B H1D . . 108.1 ?
O1B C2B C3B . . 123.0(5) ?
O1B C2B C1B . . 120.2(8) ?
C3B C2B C1B . . 116.1(6) ?
O3B C3B C2B . . 110.6(5) ?
O3B C3B C4 . . 105.2(6) ?
C2B C3B C4 . . 117.9(8) ?
C2B C3B H3A . . 107.8 ?
O3B C3B H3B . . 107.7 ?
C2B C3B H3B . . 107.7 ?
C4 C3B H3B . . 107.2 ?
C4 C18B H18D . . 109.5 ?
C4 C18B H18E . . 109.5 ?
H18D C18B H18E . . 109.5 ?
C4 C18B H18F . . 109.5 ?
H18D C18B H18F . . 109.5 ?
H18E C18B H18F . . 109.5 ?
C3B O3B H3D . . 125.1 ?
C19 O4B H4B . . 109.5 ?

loop_
_geom_bond_atom_site_label_1
_geom_bond_atom_site_label_2
_geom_bond_site_symmetry_2
_geom_bond_distance
_geom_bond_publ_flag
C4 C18B . 1.479(13) ?
C4 C3A . 1.494(6) ?
C4 C19 . 1.498(6) ?
C4 C5 . 1.565(4) ?
C4 C18A . 1.593(6) ?
C4 C3B . 1.671(10) ?
C5 C6 . 1.522(4) ?
C5 C10 . 1.557(4) ?
C5 H5 . 1 ?
C6 C7 . 1.524(4) ?
C6 H6A . 0.99 ?
C6 H6B . 0.99 ?
C7 C8 . 1.529(4) ?
C7 H7A . 0.99 ?
C7 H7B . 0.99 ?
C8 C14 . 1.500(4) ?
C8 C17 . 1.550(4) ?
C8 C9 . 1.557(4) ?
C9 C11 . 1.541(4) ?
C9 C10 . 1.555(4) ?
C9 H9 . 1 ?
C10 C20 . 1.545(4) ?
C10 C1A . 1.552(7) ?
C10 C1B . 1.621(14) ?
C11 C12 . 1.535(5) ?
C11 H11A . 0.99 ?
C11 H11B . 0.99 ?
C12 C13 . 1.495(6) ?
C12 H12A . 0.99 ?
C12 H12B . 0.99 ?
C13 C16 . 1.345(5) ?
C13 C14 . 1.424(5) ?
C14 C15 . 1.359(5) ?
C15 O2 . 1.376(4) ?
C15 H15 . 0.95 ?
C16 O2 . 1.353(5) ?
C16 H16 . 0.95 ?
C17 H17A . 0.98 ?
C17 H17B . 0.98 ?
C17 H17C . 0.98 ?
C19 O4B . 1.201(17) ?
C19 O4A . 1.414(5) ?
C19 H19A . 0.97 ?
C19 H19B . 0.9699 ?
C19 H19C . 0.97 ?
C19 H19D . 0.97 ?
C20 H20A . 0.98 ?
C20 H20B . 0.98 ?
C20 H20C . 0.98 ?
C1A C2A . 1.492(7) ?
C1A H1A . 0.99 ?
C1A H1B . 0.99 ?
C2A O1A . 1.210(6) ?
C2A C3A . 1.481(8) ?
C3A O3A . 1.450(6) ?
C3A H3A . 0.98 ?
C18A H18A . 0.98 ?
C18A H18B . 0.98 ?
C18A H18C . 0.98 ?
O3A H3C . 0.84 ?
O4A H4A . 0.8505 ?
C1B C2B . 1.491(7) ?
C1B H1C . 0.99 ?
C1B H1D . 0.99 ?
C2B O1B . 1.210(6) ?
C2B C3B . 1.477(8) ?
C3B O3B . 1.447(7) ?
C3B H3B . 0.98 ?
C18B H18D . 0.98 ?
C18B H18E . 0.98 ?
C18B H18F . 0.98 ?
O3B H3D . 0.8504 ?
O4B H4B . 0.84 ?

loop_
_geom_hbond_atom_site_label_D
_geom_hbond_atom_site_label_H
_geom_hbond_atom_site_label_A
_geom_hbond_site_symmetry_A
_geom_hbond_distance_DH
_geom_hbond_distance_HA
_geom_hbond_distance_DA
_geom_hbond_angle_DHA
O3A H3C O1A 3_477 0.84 1.97 2.709(6) 145.7
O3B H3D O1B 3_577 0.85 1.51 2.362(13) 179.5

loop_
_geom_torsion_atom_site_label_1
_geom_torsion_atom_site_label_2
_geom_torsion_atom_site_label_3
_geom_torsion_atom_site_label_4
_geom_torsion_site_symmetry_1
_geom_torsion_site_symmetry_2
_geom_torsion_site_symmetry_3
_geom_torsion_site_symmetry_4
_geom_torsion
_geom_torsion_publ_flag
C18B C4 C5 C6 . . . . -94.9(7) ?
C3A C4 C5 C6 . . . . -169.2(3) ?
C19 C4 C5 C6 . . . . 58.9(4) ?
C18A C4 C5 C6 . . . . -51.2(4) ?
C3B C4 C5 C6 . . . . 151.7(4) ?
C18B C4 C5 C10 . . . . 132.2(7) ?
C3A C4 C5 C10 . . . . 58.0(4) ?
C19 C4 C5 C10 . . . . -74.0(4) ?
C18A C4 C5 C10 . . . . 176.0(3) ?
C3B C4 C5 C10 . . . . 18.9(4) ?
C10 C5 C6 C7 . . . . -61.8(3) ?
C4 C5 C6 C7 . . . . 162.8(2) ?
C5 C6 C7 C8 . . . . 59.0(3) ?
C6 C7 C8 C14 . . . . -167.8(3) ?
C6 C7 C8 C17 . . . . 74.3(3) ?
C6 C7 C8 C9 . . . . -51.7(3) ?
C14 C8 C9 C11 . . . . -56.8(3) ?
C7 C8 C9 C11 . . . . -176.2(3) ?
C17 C8 C9 C11 . . . . 60.8(4) ?
C14 C8 C9 C10 . . . . 169.8(2) ?
C7 C8 C9 C10 . . . . 50.3(3) ?
C17 C8 C9 C10 . . . . -72.6(3) ?
C11 C9 C10 C20 . . . . -57.5(3) ?
C8 C9 C10 C20 . . . . 73.4(3) ?
C11 C9 C10 C1A . . . . 64.6(6) ?
C8 C9 C10 C1A . . . . -164.5(5) ?
C11 C9 C10 C5 . . . . 176.5(3) ?
C8 C9 C10 C5 . . . . -52.6(3) ?
C11 C9 C10 C1B . . . . 56.2(8) ?
C8 C9 C10 C1B . . . . -172.9(8) ?
C6 C5 C10 C20 . . . . -67.4(3) ?
C4 C5 C10 C20 . . . . 66.7(4) ?
C6 C5 C10 C1A . . . . 173.1(4) ?
C4 C5 C10 C1A . . . . -52.8(5) ?
C6 C5 C10 C9 . . . . 57.1(3) ?
C4 C5 C10 C9 . . . . -168.8(2) ?
C6 C5 C10 C1B . . . . 169.3(8) ?
C4 C5 C10 C1B . . . . -56.6(8) ?
C10 C9 C11 C12 . . . . -157.5(3) ?
C8 C9 C11 C12 . . . . 68.6(4) ?
C9 C11 C12 C13 . . . . -41.5(4) ?
C11 C12 C13 C16 . . . . -172.7(4) ?
C11 C12 C13 C14 . . . . 9.7(5) ?
C16 C13 C14 C15 . . . . -0.2(3) ?
C12 C13 C14 C15 . . . . 177.9(3) ?
C16 C13 C14 C8 . . . . 179.5(3) ?
C12 C13 C14 C8 . . . . -2.4(5) ?
C7 C8 C14 C15 . . . . -36.6(4) ?
C17 C8 C14 C15 . . . . 82.7(4) ?
C9 C8 C14 C15 . . . . -154.8(3) ?
C7 C8 C14 C13 . . . . 143.8(3) ?
C17 C8 C14 C13 . . . . -96.9(3) ?
C9 C8 C14 C13 . . . . 25.6(4) ?
C13 C14 C15 O2 . . . . 0.3(3) ?
C8 C14 C15 O2 . . . . -179.4(3) ?
C14 C13 C16 O2 . . . . 0.0(4) ?
C12 C13 C16 O2 . . . . -177.8(3) ?
C18B C4 C19 O4B . . . . 142.7(13) ?
C3A C4 C19 O4B . . . . -134.2(12) ?
C5 C4 C19 O4B . . . . -5.9(13) ?
C18A C4 C19 O4B . . . . 110.0(12) ?
C3B C4 C19 O4B . . . . -110.5(12) ?
C18B C4 C19 O4A . . . . -17.8(9) ?
C3A C4 C19 O4A . . . . 65.3(6) ?
C5 C4 C19 O4A . . . . -166.4(4) ?
C18A C4 C19 O4A . . . . -50.6(6) ?
C3B C4 C19 O4A . . . . 89.0(5) ?
C13 C16 O2 C15 . . . . 0.2(4) ?
C14 C15 O2 C16 . . . . -0.3(3) ?
C20 C10 C1A C2A . . . . -71.9(8) ?
C9 C10 C1A C2A . . . . 164.8(6) ?
C5 C10 C1A C2A . . . . 50.8(9) ?
C1B C10 C1A C2A . . . . -147(7) ?
C10 C1A C2A O1A . . . . 135.3(8) ?
C10 C1A C2A C3A . . . . -59.3(10) ?
O1A C2A C3A O3A . . . . 103.1(8) ?
C1A C2A C3A O3A . . . . -61.9(7) ?
O1A C2A C3A C4 . . . . -135.6(7) ?
C1A C2A C3A C4 . . . . 59.4(7) ?
C18B C4 C3A O3A . . . . -41.1(7) ?
C19 C4 C3A O3A . . . . -164.0(4) ?
C5 C4 C3A O3A . . . . 64.9(5) ?
C18A C4 C3A O3A . . . . -53.4(5) ?
C3B C4 C3A O3A . . . . 155.0(7) ?
C18B C4 C3A C2A . . . . -161.0(7) ?
C19 C4 C3A C2A . . . . 76.1(5) ?
C5 C4 C3A C2A . . . . -55.1(4) ?
C18A C4 C3A C2A . . . . -173.4(4) ?
C3B C4 C3A C2A . . . . 35.0(4) ?
C20 C10 C1B C2B . . . . -91.6(14) ?
C1A C10 C1B C2B . . . . 16(5) ?
C9 C10 C1B C2B . . . . 150.9(12) ?
C5 C10 C1B C2B . . . . 35.8(17) ?
C10 C1B C2B O1B . . . . -152.4(13) ?
C10 C1B C2B C3B . . . . 19(2) ?
O1B C2B C3B O3B . . . . -9.5(17) ?
C1B C2B C3B O3B . . . . 179.7(13) ?
O1B C2B C3B C4 . . . . 111.6(12) ?
C1B C2B C3B C4 . . . . -59.2(15) ?
C18B C4 C3B O3B . . . . 43.6(9) ?
C3A C4 C3B O3B . . . . 59.2(7) ?
C19 C4 C3B O3B . . . . -84.6(6) ?
C5 C4 C3B O3B . . . . 160.8(5) ?
C18A C4 C3B O3B . . . . 15.2(10) ?
C18B C4 C3B C2B . . . . -80.2(9) ?
C3A C4 C3B C2B . . . . -64.7(7) ?
C19 C4 C3B C2B . . . . 151.5(6) ?
C5 C4 C3B C2B . . . . 37.0(7) ?
C18A C4 C3B C2B . . . . -108.6(7) ?
